data_4026405
loop_
_publ_author_name
'Hidetsugu Tabata'
'Naoya Wada'
'Yuko Takada'
'Tetsuta Oshitari'
'Hideyo Takahashi'
'Hideaki Natsugari'

_publ_section_title
;
 Isolation and Characterization of Atropisomers of Seven-Membered-Ring
 Benzolactams
;
_journal_name_full 'Journal of Organic Chemistry'
_journal_page_first 5123
_journal_page_last 5131
_journal_paper_doi 10.1021/jo2008725
_journal_volume 76
_journal_year 2011
_chemical_absolute_configuration 'CHOOSE rm ad rmad syn or unk'
_chemical_formula_moiety 'C20 H22 Cl N3 O2 '
_chemical_formula_sum 'C20 H22 Cl N3 O2'
_chemical_formula_weight 371.87
_space_group_IT_number 19
_symmetry_cell_setting orthorhombic
_symmetry_Int_Tables_number 19
_symmetry_space_group_name_Hall 'P 2ac 2ab'
_symmetry_space_group_name_H-M 'P 21 21 21'
_cell_angle_alpha 90.0000
_cell_angle_beta 90.0000
_cell_angle_gamma 90.0000
_cell_formula_units_Z 4
_cell_length_a 8.67779(16)
_cell_length_b 12.6373(2)
_cell_length_c 17.1203(3)
_cell_measurement_reflns_used 11063
_cell_measurement_temperature 173.1
_cell_measurement_theta_max 68.2
_cell_measurement_theta_min 4.3
_cell_volume 1877.48(6)
_computing_cell_refinement PROCESS-AUTO
_computing_data_collection PROCESS-AUTO
_computing_data_reduction CrystalStructure
_computing_publication_material 'CrystalStructure 3.8'
_computing_structure_refinement CRYSTALS
_computing_structure_solution SIR92
_diffrn_detector_area_resol_mean 10.00
_diffrn_measured_fraction_theta_full 0.999
_diffrn_measured_fraction_theta_max 0.999
_diffrn_measurement_device_type 'Rigaku RAXIS-RAPID'
_diffrn_measurement_method \w
_diffrn_radiation_type 'Cu K\a'
_diffrn_radiation_wavelength 1.54187
_diffrn_reflns_av_R_equivalents 0.136
_diffrn_reflns_limit_h_max 10
_diffrn_reflns_limit_h_min -10
_diffrn_reflns_limit_k_max 15
_diffrn_reflns_limit_k_min -15
_diffrn_reflns_limit_l_max 20
_diffrn_reflns_limit_l_min -20
_diffrn_reflns_number 18998
_diffrn_reflns_theta_full 68.21
_diffrn_reflns_theta_max 68.21
_exptl_absorpt_coefficient_mu 1.957
_exptl_absorpt_correction_T_max 0.676
_exptl_absorpt_correction_T_min 0.467
_exptl_absorpt_correction_type multi-scan
_exptl_absorpt_process_details
;
    Higashi, T. (1995). Program for Absorption Correction.
    Rigaku Corporation, Tokyo, Japan.
;
_exptl_crystal_colour colorless
_exptl_crystal_density_diffrn 1.315
_exptl_crystal_description platelet
_exptl_crystal_F_000 784.00
_exptl_crystal_size_max 0.50
_exptl_crystal_size_mid 0.40
_exptl_crystal_size_min 0.20
_refine_diff_density_max 0.25
_refine_diff_density_min -0.28
_refine_ls_abs_structure_details 'Flack, H. D. (1983), Acta Cryst. A39, 876-881.  1456 Friedel Pairs'
_refine_ls_abs_structure_Flack 0.04(6)
_refine_ls_extinction_method none
_refine_ls_goodness_of_fit_ref 0.648
_refine_ls_hydrogen_treatment refall
_refine_ls_number_parameters 261
_refine_ls_number_reflns 874
_refine_ls_R_factor_gt 0.0471
_refine_ls_shift/su_max 0.0024
_refine_ls_structure_factor_coef Fsqd
_refine_ls_weighting_details 'w = 1/\s^2^(Fo^2^)'
_refine_ls_weighting_scheme sigma
_refine_ls_wR_factor_ref 0.1054
_reflns_number_gt 860
_reflns_number_total 3435
_reflns_threshold_expression F^2^>2.0\s(F^2^)
_cod_data_source_file jo2008725_si_003.cif
_cod_data_source_block '_080925'
_cod_original_formula_sum 'C20 H22 Cl N3 O2 '
_cod_database_code 4026405

loop_
_symmetry_equiv_pos_site_id
_symmetry_equiv_pos_as_xyz
1 +X,+Y,+Z
2 1/2+X,1/2-Y,-Z
3 -X,1/2+Y,1/2-Z
4 1/2-X,-Y,1/2+Z

loop_
_atom_site_label
_atom_site_type_symbol
_atom_site_fract_x
_atom_site_fract_y
_atom_site_fract_z
_atom_site_U_iso_or_equiv
_atom_site_adp_type
_atom_site_occupancy
_atom_site_symmetry_multiplicity
_atom_site_calc_flag
_atom_site_refinement_flags
Cl(1) Cl -0.9911(4) -0.3001(2) -0.5991(2) 0.0710(12) Uani 1.00 1 d .
O(1) O -0.4747(10) -0.1997(7) -0.6512(5) 0.064(3) Uani 1.00 1 d .
O(2) O -0.6560(10) -0.2816(7) -0.8586(5) 0.066(3) Uani 1.00 1 d .
N(1) N -0.7312(13) -0.1729(7) -0.6643(6) 0.047(4) Uani 1.00 1 d .
N(2) N -0.7255(12) 0.0434(7) -0.6786(6) 0.046(4) Uani 1.00 1 d .
N(3) N -0.6346(13) -0.1125(11) -0.8165(8) 0.051(4) Uani 1.00 1 d .
C(1) C -0.5886(19) -0.1520(11) -0.6306(9) 0.055(6) Uani 1.00 1 d .
C(2) C -0.5904(11) -0.0608(10) -0.5757(7) 0.051(5) Uani 1.00 1 d .
C(3) C -0.6080(14) 0.0466(10) -0.6175(8) 0.065(5) Uani 1.00 1 d .
C(4) C -0.8685(18) -0.0035(10) -0.6548(6) 0.041(4) Uani 1.00 1 d .
C(5) C -1.0052(18) 0.0496(9) -0.6408(7) 0.050(4) Uani 1.00 1 d .
C(6) C -1.1348(15) -0.0065(14) -0.6206(7) 0.066(6) Uani 1.00 1 d .
C(7) C -1.1333(17) -0.1120(13) -0.6092(8) 0.064(6) Uani 1.00 1 d .
C(8) C -1.0002(18) -0.1674(8) -0.6181(7) 0.052(4) Uani 1.00 1 d .
C(9) C -0.8681(15) -0.1149(10) -0.6461(7) 0.042(5) Uani 1.00 1 d .
C(10) C -0.7417(14) 0.1488(8) -0.7147(7) 0.058(4) Uani 1.00 1 d .
C(11) C -0.7330(13) -0.2499(9) -0.7262(9) 0.056(5) Uani 1.00 1 d .
C(12) C -0.6684(13) -0.2169(14) -0.8074(8) 0.047(5) Uani 1.00 1 d .
C(13) C -0.5603(13) -0.0771(9) -0.8901(9) 0.045(5) Uani 1.00 1 d .
C(14) C -0.3868(16) -0.0969(9) -0.8879(10) 0.044(5) Uani 1.00 1 d .
C(15) C -0.3171(17) -0.1401(9) -0.9524(8) 0.046(5) Uani 1.00 1 d .
C(16) C -0.1586(18) -0.1516(9) -0.9550(9) 0.054(5) Uani 1.00 1 d .
C(17) C -0.0678(16) -0.1176(11) -0.8932(12) 0.064(5) Uani 1.00 1 d .
C(18) C -0.136(2) -0.0741(10) -0.8294(10) 0.065(6) Uani 1.00 1 d .
C(19) C -0.2953(18) -0.0642(9) -0.8259(8) 0.047(5) Uani 1.00 1 d .
C(20) C -0.5978(13) 0.0404(9) -0.8994(8) 0.074(5) Uani 1.00 1 d .
H(1) H -0.4956 -0.0594 -0.5480 0.061 Uiso 1.00 1 c R
H(2) H -0.6730 -0.0692 -0.5398 0.061 Uiso 1.00 1 c R
H(3) H -0.6371 0.0986 -0.5802 0.078 Uiso 1.00 1 c R
H(4) H -0.5117 0.0653 -0.6399 0.078 Uiso 1.00 1 c R
H(5) H -1.0101 0.1245 -0.6455 0.060 Uiso 1.00 1 c R
H(6) H -1.2289 0.0309 -0.6142 0.080 Uiso 1.00 1 c R
H(7) H -1.2256 -0.1476 -0.5952 0.077 Uiso 1.00 1 c R
H(8) H -0.8375 -0.2702 -0.7333 0.067 Uiso 1.00 1 c R
H(9) H -0.6751 -0.3091 -0.7086 0.067 Uiso 1.00 1 c R
H(10) H -0.6035 -0.1154 -0.9325 0.054 Uiso 1.00 1 c R
H(11) H -0.3779 -0.1624 -0.9956 0.056 Uiso 1.00 1 c R
H(12) H -0.1108 -0.1834 -0.9990 0.064 Uiso 1.00 1 c R
H(13) H 0.0414 -0.1228 -0.8952 0.077 Uiso 1.00 1 c R
H(14) H -0.0741 -0.0510 -0.7867 0.078 Uiso 1.00 1 c R
H(15) H -0.3419 -0.0351 -0.7805 0.057 Uiso 1.00 1 c R
H(16) H -0.5150 0.0803 -0.8782 0.089 Uiso 1.00 1 c R
H(17) H -0.6075 0.0555 -0.9536 0.089 Uiso 1.00 1 c R
H(18) H -0.6907 0.0587 -0.8734 0.089 Uiso 1.00 1 c R
H(19) H -0.649(10) -0.079(6) -0.773(5) 0.00(3) Uiso 1.00 1 c .
H(20) H -0.8183 0.1880 -0.6875 0.069 Uiso 1.00 1 c R
H(21) H -0.7710 0.1414 -0.7679 0.069 Uiso 1.00 1 c R
H(22) H -0.6460 0.1850 -0.7117 0.069 Uiso 1.00 1 c R

loop_
_atom_site_aniso_label
_atom_site_aniso_U_11
_atom_site_aniso_U_22
_atom_site_aniso_U_33
_atom_site_aniso_U_12
_atom_site_aniso_U_13
_atom_site_aniso_U_23
Cl(1) 0.064(2) 0.060(2) 0.089(2) -0.011(2) 0.008(2) 0.009(2)
O(1) 0.058(6) 0.057(6) 0.076(7) 0.009(5) 0.002(6) 0.003(5)
O(2) 0.084(6) 0.039(5) 0.075(7) 0.001(5) 0.004(5) -0.026(6)
N(1) 0.053(9) 0.031(7) 0.058(8) -0.009(7) 0.001(7) 0.003(6)
N(2) 0.042(8) 0.031(7) 0.066(8) 0.002(6) 0.006(7) 0.012(6)
N(3) 0.054(8) 0.052(9) 0.047(11) 0.015(7) -0.002(8) -0.012(8)
C(1) 0.048(11) 0.048(12) 0.068(15) -0.007(9) -0.015(10) 0.014(10)
C(2) 0.012(7) 0.064(9) 0.076(12) 0.010(7) 0.004(6) -0.012(10)
C(3) 0.035(9) 0.061(11) 0.100(13) 0.021(8) -0.020(10) -0.003(10)
C(4) 0.066(12) 0.037(8) 0.019(8) 0.001(10) -0.001(9) 0.014(7)
C(5) 0.059(10) 0.039(8) 0.052(9) 0.027(10) -0.015(9) -0.012(7)
C(6) 0.031(10) 0.093(13) 0.075(13) -0.002(10) 0.009(10) 0.001(10)
C(7) 0.064(13) 0.060(10) 0.068(12) -0.018(12) -0.010(12) 0.004(9)
C(8) 0.024(7) 0.060(9) 0.073(11) 0.002(10) 0.009(9) 0.006(7)
C(9) 0.027(9) 0.048(10) 0.050(10) 0.013(10) -0.005(8) -0.001(8)
C(10) 0.056(10) 0.038(9) 0.079(10) -0.001(7) 0.008(9) 0.004(8)
C(11) 0.029(8) 0.045(10) 0.092(11) -0.003(7) -0.009(9) -0.010(9)
C(12) 0.043(9) 0.041(11) 0.056(13) 0.014(8) 0.024(8) -0.002(9)
C(13) 0.048(10) 0.052(10) 0.036(9) 0.005(6) 0.024(8) -0.002(8)
C(14) 0.059(11) 0.036(9) 0.037(11) 0.000(8) 0.017(11) 0.011(8)
C(15) 0.047(11) 0.054(9) 0.038(12) -0.008(7) -0.014(9) 0.011(8)
C(16) 0.041(10) 0.050(8) 0.069(14) -0.015(7) 0.004(10) -0.011(9)
C(17) 0.047(11) 0.057(9) 0.087(15) -0.010(8) -0.007(13) 0.023(10)
C(18) 0.064(13) 0.056(10) 0.074(15) -0.020(10) -0.018(12) -0.006(9)
C(19) 0.055(11) 0.035(8) 0.052(11) -0.005(8) -0.004(9) -0.006(8)
C(20) 0.085(12) 0.048(8) 0.090(12) 0.013(8) 0.003(10) 0.026(9)

loop_
_atom_type_symbol
_atom_type_description
_atom_type_scat_dispersion_real
_atom_type_scat_dispersion_imag
_atom_type_scat_source
C C 0.018 0.009
;
International Tables for Crystallography
(1992, Vol. C, Tables 4.2.6.8 and 6.1.1.4)
;
H H 0.000 0.000
;
International Tables for Crystallography
(1992, Vol. C, Table 6.1.1.4)
;
Cl Cl 0.364 0.702
;
International Tables for Crystallography
(1992, Vol. C, Tables 4.2.6.8 and 6.1.1.4)
;
N N 0.031 0.018
;
International Tables for Crystallography
(1992, Vol. C, Tables 4.2.6.8 and 6.1.1.4)
;
O O 0.049 0.032
;
International Tables for Crystallography
(1992, Vol. C, Tables 4.2.6.8 and 6.1.1.4)
;

loop_
_geom_angle_atom_site_label_1
_geom_angle_atom_site_label_2
_geom_angle_atom_site_label_3
_geom_angle
_geom_angle_publ_flag
_geom_angle_site_symmetry_1
_geom_angle_site_symmetry_2
_geom_angle_site_symmetry_3
* * * * * * * *

loop_
_geom_bond_atom_site_label_1
_geom_bond_atom_site_label_2
_geom_bond_distance
_geom_bond_publ_flag
_geom_bond_site_symmetry_1
_geom_bond_site_symmetry_2
* * * * * *

loop_
_geom_contact_atom_site_label_1
_geom_contact_atom_site_label_2
_geom_contact_distance
_geom_contact_publ_flag
_geom_contact_site_symmetry_1
_geom_contact_site_symmetry_2
* * * * * *

loop_
_geom_torsion_atom_site_label_1
_geom_torsion_atom_site_label_2
_geom_torsion_atom_site_label_3
_geom_torsion_atom_site_label_4
_geom_torsion
_geom_torsion_publ_flag
_geom_torsion_site_symmetry_1
_geom_torsion_site_symmetry_2
_geom_torsion_site_symmetry_3
_geom_torsion_site_symmetry_4
* * * * * * * * * *
